data_4322418
loop_
_publ_author_name
'Hugues Duval'
'V\'eronique Bulach'
'Jean Fischer'
'Raymond Weiss'

_publ_contact_author_address
;
Laboratoire de Cristallochimie et de Chimie Structurale
Universite Louis Pasteur
UMR 7513
4, rue Blaise Pascal
67070 Strasbourg cedex
France
;
_publ_contact_author_email fischer@chimie.u-strasbg.fr
_publ_contact_author_fax '+33 (0)3 88 41 53 63'
_publ_contact_author_name
;
Fischer Jean
;
_publ_contact_author_phone '+33 (0)3 88 41 60 58'
_publ_section_title
;
 Four-Coordinate, Low-Spin (S= 0) and Six-Coordinate, High-Spin (S= 1)
 Nickel(II) Complexes of Tetraphenylporphyrins with \b-Pyrrole
 Electron-Withdrawing Substituents: Porphyrin-Core Expansion and
 Conformation
;
_journal_name_full 'Inorganic Chemistry'
_journal_page_first 5495
_journal_page_last 5501
_journal_paper_doi 10.1021/ic990231a
_journal_volume 38
_journal_year 1999
_chemical_formula_moiety 'C53 H30 Br4 Cl5 N8 Ni'
_chemical_formula_sum 'C53 H30 Br4 Cl5 N8 Ni'
_chemical_formula_weight 1334.49
_chemical_name_systematic ' ?'
_space_group_IT_number 2
_symmetry_cell_setting triclinic
_symmetry_space_group_name_Hall '-P 1'
_symmetry_space_group_name_H-M 'P -1'
_cell_angle_alpha 89.037(9)
_cell_angle_beta 70.829(8)
_cell_angle_gamma 67.607(8)
_cell_formula_units_Z 2
_cell_length_a 13.741(1)
_cell_length_b 14.029(2)
_cell_length_c 15.201(2)
_cell_measurement_reflns_used 25
_cell_measurement_temperature 294
_cell_measurement_theta_max 22.7
_cell_measurement_theta_min 18.6
_cell_volume 2539.4(6)
_computing_cell_refinement CAD4_(Enraf-Nonius,_1994)
_computing_data_collection CAD4_(Enraf-Nonius,_1994)
_computing_data_reduction process_OpenMoleN_(_1997)
_computing_publication_material CIFGEN_IN_OpenMoleN_(_1997)
_computing_structure_refinement LSFM_OpenMoleN_(_1997)
_computing_structure_solution Direct_methods_(SIR,_Burla_et_al.,_1989)
_diffrn_ambient_temperature 294
_diffrn_measurement_device_type Enraf_Nonius_CAD4
_diffrn_measurement_method \q/2\q
_diffrn_radiation_monochromator graphite
_diffrn_radiation_type Mo-K\a
_diffrn_radiation_wavelength 0.71073
_diffrn_reflns_av_R_equivalents 0.041
_diffrn_reflns_av_sigmaI/netI 0.333
_diffrn_reflns_limit_h_max 15
_diffrn_reflns_limit_h_min -17
_diffrn_reflns_limit_k_max 0
_diffrn_reflns_limit_k_min -17
_diffrn_reflns_limit_l_max 18
_diffrn_reflns_limit_l_min -18
_diffrn_reflns_number 10696
_diffrn_reflns_theta_max 26.29
_diffrn_reflns_theta_min 2.5
_diffrn_source xray_tube
_diffrn_standards_decay_% 0
_diffrn_standards_interval_time 120
_diffrn_standards_number 3
_exptl_absorpt_coefficient_mu 3.812
_exptl_absorpt_correction_T_max 1.0000
_exptl_absorpt_correction_T_min 0.8396
_exptl_absorpt_correction_type psi_scan_(North,_Phillips,_Mathews,_1968)
_exptl_crystal_colour 'dark blue'
_exptl_crystal_density_diffrn 1.75
_exptl_crystal_density_method none
_exptl_crystal_description prism
_exptl_crystal_F_000 1314
_exptl_crystal_size_max 0.34
_exptl_crystal_size_mid 0.18
_exptl_crystal_size_min 0.18
_refine_diff_density_max 1.206
_refine_diff_density_min -0.208
_refine_ls_extinction_method none
_refine_ls_goodness_of_fit_all 4.193
_refine_ls_goodness_of_fit_ref 1.197
_refine_ls_hydrogen_treatment noref
_refine_ls_matrix_type full
_refine_ls_number_constraints 0
_refine_ls_number_parameters 635
_refine_ls_number_reflns 5341
_refine_ls_number_restraints 0
_refine_ls_R_factor_all 0.150
_refine_ls_R_factor_gt 0.048
_refine_ls_shift/esd_mean 0.000
_refine_ls_shift/su_max 0.006
_refine_ls_structure_factor_coef F
_refine_ls_weighting_details 'w = 4Fo^2^/(\s^2^(Fo^2^) + 0.0064 Fo^4^)'
_refine_ls_weighting_scheme calc
_refine_ls_wR_factor_all 0.201
_refine_ls_wR_factor_ref 0.064
_reflns_number_gt 5341
_reflns_number_total 10263
_reflns_threshold_expression >3.0\s(I)
_cod_data_source_file ic990231a_2.cif
_cod_data_source_block st910
_cod_depositor_comments
;
The following automatic conversions were performed:

'_refine_ls_weighting_scheme' value '4Fo^2^/(\s^2^(Fo^2^) + 0.0064
Fo^4^)' was changed to 'calc'. New tag '_refine_ls_weighting_details'
was created. The value of the new tag was set to 'w =
4Fo^2^/(\s^2^(Fo^2^) + 0.0064 Fo^4^)'.

Automatic conversion script
Id: cif_fix_values 3143 2015-03-26 13:38:13Z robertas 
;
_cod_original_cell_volume 2539.4(5)
_cod_database_code 4322418

loop_
_symmetry_equiv_pos_as_xyz
x,y,z
-x,-y,-z

loop_
_atom_site_label
_atom_site_fract_x
_atom_site_fract_y
_atom_site_fract_z
_atom_site_U_iso_or_equiv
_atom_site_adp_type
_atom_site_calc_flag
_atom_site_calc_attached_atom
_atom_site_type_symbol
NI 0.28224(6) 0.23387(6) 0.14475(6) 0.0177(3) Uani ? ? Ni
C1 0.4851(5) 0.2795(5) 0.0620(5) 0.021(3) Uani ? ? C
C2 0.5316(5) 0.3490(5) 0.0855(5) 0.027(3) Uani ? ? C
C3 0.4807(5) 0.3811(5) 0.1777(5) 0.024(3) Uani ? ? C
C4 0.4048(5) 0.3303(5) 0.2152(5) 0.020(3) Uani ? ? C
C5 0.3571(5) 0.3210(5) 0.3080(5) 0.017(3) Uani ? ? C
C6 0.2769(5) 0.2787(5) 0.3348(5) 0.019(3) Uani ? ? C
C7 0.2311(5) 0.2536(5) 0.4280(5) 0.021(3) Uani ? ? C
C8 0.1444(5) 0.2280(5) 0.4281(5) 0.022(3) Uani ? ? C
C9 0.1365(5) 0.2368(5) 0.3358(5) 0.022(3) Uani ? ? C
C10 0.0505(5) 0.2325(5) 0.3105(5) 0.019(3) Uani ? ? C
C11 0.0535(5) 0.2355(5) 0.2192(5) 0.019(3) Uani ? ? C
C12 -0.0372(5) 0.2478(5) 0.1853(5) 0.021(3) Uani ? ? C
C13 0.0064(5) 0.2283(5) 0.0912(5) 0.025(3) Uani ? ? C
C14 0.1268(5) 0.1980(5) 0.0643(5) 0.021(3) Uani ? ? C
C15 0.2095(5) 0.1465(5) -0.0206(5) 0.019(3) Uani ? ? C
C16 0.3217(5) 0.1266(5) -0.0364(5) 0.022(3) Uani ? ? C
C17 0.4157(5) 0.0627(5) -0.1148(5) 0.022(3) Uani ? ? C
C18 0.5063(5) 0.0821(5) -0.1153(5) 0.017(3) Uani ? ? C
C19 0.4683(5) 0.1583(5) -0.0361(5) 0.020(3) Uani ? ? C
C20 0.5261(5) 0.2137(5) -0.0190(5) 0.021(3) Uani ? ? C
N21 0.4004(4) 0.2777(4) 0.1413(4) 0.019(2) Uani ? ? N
N22 0.2233(4) 0.2619(4) 0.2786(4) 0.018(2) Uani ? ? N
N23 0.1510(4) 0.2146(4) 0.1434(4) 0.017(2) Uani ? ? N
N24 0.3568(4) 0.1787(4) 0.0152(4) 0.018(2) Uani ? ? N
BR1 0.63337(6) 0.39652(6) 0.00239(6) 0.0386(4) Uani ? ? Br
BR2 0.50091(6) 0.48177(6) 0.24021(6) 0.0414(3) Uani ? ? Br
C21 0.2665(5) 0.2506(5) 0.5079(5) 0.025(3) Uani ? ? C
N5 0.2852(5) 0.2436(5) 0.5714(5) 0.041(3) Uani ? ? N
C22 0.0813(5) 0.1949(5) 0.5093(5) 0.023(3) Uani ? ? C
N6 0.0433(5) 0.1674(5) 0.5732(4) 0.036(3) Uani ? ? N
BR3 -0.19135(6) 0.29776(7) 0.25410(5) 0.0311(3) Uani ? ? Br
BR4 -0.07729(6) 0.24671(7) 0.01278(5) 0.0366(4) Uani ? ? Br
C23 0.4240(5) -0.0192(5) -0.1796(5) 0.025(3) Uani ? ? C
N7 0.4359(5) -0.0816(6) -0.2253(5) 0.045(4) Uani ? ? N
C24 0.6209(6) 0.0300(5) -0.1842(5) 0.029(3) Uani ? ? C
N8 0.6982(5) -0.0123(5) -0.2371(5) 0.041(4) Uani ? ? N
C25 0.3952(5) 0.3481(5) 0.3805(5) 0.025(3) Uani ? ? C
C26 0.5027(5) 0.2892(5) 0.3803(5) 0.028(3) Uani ? ? C
C27 0.5385(5) 0.3109(6) 0.4481(6) 0.037(4) Uani ? ? C
C28 0.4676(6) 0.3911(7) 0.5184(6) 0.049(4) Uani ? ? C
C29 0.3631(6) 0.4509(6) 0.5196(6) 0.038(4) Uani ? ? C
C30 0.3256(6) 0.4306(6) 0.4512(5) 0.031(3) Uani ? ? C
C31 -0.0449(5) 0.2191(5) 0.3852(5) 0.022(3) Uani ? ? C
C32 -0.1252(5) 0.3003(5) 0.4523(5) 0.025(3) Uani ? ? C
C33 -0.2105(6) 0.2857(6) 0.5232(5) 0.027(4) Uani ? ? C
C34 -0.2144(5) 0.1882(6) 0.5256(5) 0.036(3) Uani ? ? C
C35 -0.1339(6) 0.1056(6) 0.4594(6) 0.044(4) Uani ? ? C
C36 -0.0487(6) 0.1207(6) 0.3887(5) 0.031(3) Uani ? ? C
C37 0.1834(5) 0.1068(5) -0.0971(5) 0.019(3) Uani ? ? C
C38 0.1449(5) 0.0265(6) -0.0833(5) 0.029(3) Uani ? ? C
C39 0.1327(6) -0.0162(6) -0.1598(6) 0.034(3) Uani ? ? C
C40 0.1537(6) 0.0221(7) -0.2444(5) 0.039(4) Uani ? ? C
C41 0.1880(6) 0.1016(7) -0.2557(5) 0.029(4) Uani ? ? C
C42 0.2030(5) 0.1443(5) -0.1828(5) 0.030(3) Uani ? ? C
C43 0.6401(5) 0.1939(5) -0.0897(5) 0.025(3) Uani ? ? C
C44 0.6556(6) 0.2348(6) -0.1738(6) 0.036(4) Uani ? ? C
C45 0.7619(7) 0.2158(7) -0.2348(5) 0.037(4) Uani ? ? C
C46 0.8527(6) 0.1541(7) -0.2134(6) 0.036(4) Uani ? ? C
C47 0.8374(6) 0.1122(8) -0.1309(6) 0.041(4) Uani ? ? C
C48 0.7327(6) 0.1321(7) -0.0686(5) 0.031(4) Uani ? ? C
C49 -0.021(1) 0.553(2) 0.2953(9) 0.09(1) Uani ? ? C
C50 0.051(1) 0.614(1) 0.240(1) 0.093(9) Uani ? ? C
CL1 0.0139(3) 0.5227(3) 0.3940(3) 0.096(2) Uani ? ? Cl
CL2 0.1919(3) 0.5296(3) 0.1825(4) 0.125(3) Uani ? ? Cl
C51 0.180(2) 0.424(2) -0.061(2) 0.140(9) Uiso ? ? C
C52 0.297(2) 0.424(1) -0.122(1) 0.150(7) Uiso ? ? C
CL3 0.0831(6) 0.4776(8) -0.1153(7) 0.212(6) Uani ? ? Cl
CL4 0.3583(4) 0.3258(3) -0.2170(4) 0.202(3) Uani ? ? Cl
C53 0.468(1) -0.018(1) 0.529(1) 0.09(1) Uani ? ? C
CL5 0.3807(2) -0.0206(2) 0.4494(3) 0.094(2) Uani ? ? Cl
C54 0.5061(5) 0.3650(5) 0.1316(5) 0.0063 Uiso ? ? C
C55 0.1878(5) 0.2408(5) 0.4280(5) 0.0063 Uiso ? ? C
C56 -0.0154(5) 0.2381(5) 0.1383(5) 0.0063 Uiso ? ? C
C57 0.4610(5) 0.0724(5) -0.1150(5) 0.0063 Uiso ? ? C
H1 0.5519 0.2329 0.3322 0.0349 Uiso calc C26 H
H2 0.6125 0.2704 0.4468 0.0461 Uiso calc C27 H
H3 0.4920 0.4050 0.5666 0.0573 Uiso calc C28 H
H4 0.3152 0.5072 0.5679 0.0508 Uiso calc C29 H
H5 0.2522 0.4729 0.4524 0.0393 Uiso calc C30 H
H6 -0.1220 0.3668 0.4501 0.0322 Uiso calc C32 H
H7 -0.2657 0.3418 0.5695 0.0409 Uiso calc C33 H
H8 -0.2732 0.1780 0.5736 0.0422 Uiso calc C34 H
H9 -0.1369 0.0391 0.4622 0.0499 Uiso calc C35 H
H10 0.0070 0.0644 0.3428 0.0389 Uiso calc C36 H
H11 0.1276 0.0018 -0.0239 0.0352 Uiso calc C38 H
H12 0.1095 -0.0725 -0.1528 0.0439 Uiso calc C39 H
H13 0.1441 -0.0071 -0.2953 0.0500 Uiso calc C40 H
H14 0.2018 0.1280 -0.3144 0.0472 Uiso calc C41 H
H15 0.2271 0.2001 -0.1916 0.0333 Uiso calc C42 H
H16 0.5924 0.2764 -0.1897 0.0465 Uiso calc C44 H
H17 0.7720 0.2457 -0.2919 0.0537 Uiso calc C45 H
H18 0.9264 0.1403 -0.2556 0.0516 Uiso calc C46 H
H19 0.9011 0.0683 -0.1166 0.0627 Uiso calc C47 H
H20 0.7237 0.1034 -0.0109 0.0480 Uiso calc C48 H
H21 -0.0041 0.4920 0.2575 0.1844 Uiso calc C49 H
H22 -0.0990 0.5961 0.3126 0.1844 Uiso calc C49 H
H23 0.0485 0.6639 0.2836 0.1368 Uiso calc C50 H
H24 0.0207 0.6484 0.1953 0.1368 Uiso calc C50 H
H25 0.1547 0.4638 -0.0018 0.1822 Uiso calc C51 H
H26 0.1883 0.3547 -0.0521 0.1822 Uiso calc C51 H
H27 0.3438 0.4114 -0.0857 0.1950 Uiso calc C52 H
H28 0.2866 0.4896 -0.1449 0.1950 Uiso calc C52 H
H29 0.5069 -0.0848 0.5427 0.1698 Uiso calc C53 H
H30 0.4225 0.0278 0.5857 0.1698 Uiso calc C53 H

loop_
_atom_site_aniso_label
_atom_site_aniso_U_11
_atom_site_aniso_U_22
_atom_site_aniso_U_33
_atom_site_aniso_U_12
_atom_site_aniso_U_13
_atom_site_aniso_U_23
_atom_site_aniso_type_symbol
NI 0.0164(3) 0.0216(4) 0.0156(4) -0.0090(2) -0.0067(3) -0.0003(3) Ni
C1 0.018(2) 0.019(3) 0.027(3) -0.005(2) -0.010(2) 0.005(3) C
C2 0.020(2) 0.030(3) 0.031(4) -0.018(2) -0.011(2) 0.013(3) C
C3 0.020(3) 0.020(3) 0.033(4) -0.009(2) -0.011(2) 0.003(3) C
C4 0.021(2) 0.015(3) 0.024(3) -0.008(2) -0.010(2) -0.000(3) C
C5 0.017(2) 0.012(3) 0.025(3) -0.004(2) -0.011(2) 0.001(3) C
C6 0.018(2) 0.020(3) 0.020(3) -0.005(2) -0.010(2) -0.001(3) C
C7 0.022(3) 0.020(3) 0.021(3) -0.006(2) -0.007(2) -0.002(3) C
C8 0.026(3) 0.024(3) 0.017(3) -0.012(2) -0.008(2) 0.002(3) C
C9 0.022(3) 0.022(3) 0.021(3) -0.009(2) -0.007(2) 0.003(3) C
C10 0.019(2) 0.016(3) 0.024(3) -0.007(2) -0.007(2) -0.007(3) C
C11 0.016(2) 0.019(3) 0.022(3) -0.007(2) -0.005(2) -0.004(3) C
C12 0.022(3) 0.019(3) 0.022(3) -0.007(2) -0.009(2) -0.002(3) C
C13 0.022(2) 0.028(3) 0.026(3) -0.013(2) -0.013(2) 0.001(3) C
C14 0.020(2) 0.024(3) 0.018(3) -0.010(2) -0.009(2) 0.002(3) C
C15 0.026(3) 0.020(3) 0.014(3) -0.011(2) -0.006(2) 0.004(3) C
C16 0.023(2) 0.025(3) 0.019(3) -0.015(2) -0.009(2) 0.004(3) C
C17 0.024(3) 0.016(3) 0.027(3) -0.005(2) -0.010(2) 0.002(3) C
C18 0.018(3) 0.017(3) 0.015(3) -0.005(2) -0.002(2) -0.000(3) C
C19 0.018(2) 0.024(3) 0.019(3) -0.009(2) -0.008(2) 0.005(3) C
C20 0.014(2) 0.027(3) 0.024(3) -0.006(2) -0.007(2) 0.005(3) C
N21 0.016(2) 0.023(3) 0.019(3) -0.005(2) -0.007(2) 0.002(2) N
N22 0.015(2) 0.022(3) 0.018(2) -0.007(2) -0.010(2) 0.003(2) N
N23 0.016(2) 0.023(3) 0.013(2) -0.007(2) -0.003(2) -0.002(2) N
N24 0.014(2) 0.026(3) 0.016(3) -0.007(2) -0.004(2) -0.004(2) N
BR1 0.0345(3) 0.0449(4) 0.0371(4) -0.0261(2) -0.0098(3) 0.0086(3) Br
BR2 0.0483(3) 0.0366(3) 0.0399(4) -0.0294(2) -0.0141(3) 0.0004(3) Br
C21 0.022(3) 0.022(3) 0.031(4) -0.013(2) -0.006(2) 0.001(3) C
N5 0.041(3) 0.048(3) 0.035(3) -0.029(2) -0.018(2) 0.014(3) N
C22 0.021(2) 0.025(3) 0.023(3) -0.007(2) -0.011(2) -0.005(3) C
N6 0.039(3) 0.041(3) 0.029(3) -0.017(2) -0.021(2) 0.009(3) N
BR3 0.0190(3) 0.0516(4) 0.0308(4) -0.0112(3) -0.0075(2) -0.0036(3) Br
BR4 0.0265(3) 0.0605(5) 0.0306(4) -0.0126(3) -0.0171(2) 0.0015(4) Br
C23 0.026(3) 0.036(3) 0.017(3) -0.018(2) -0.008(2) 0.002(3) C
N7 0.039(3) 0.040(4) 0.057(4) -0.001(3) -0.019(3) -0.016(3) N
C24 0.036(3) 0.027(3) 0.026(3) -0.016(2) -0.012(2) -0.005(3) C
N8 0.034(3) 0.034(3) 0.059(4) -0.013(2) -0.008(3) -0.002(3) N
C25 0.025(2) 0.024(3) 0.027(3) -0.015(2) -0.011(2) -0.003(3) C
C26 0.029(3) 0.019(3) 0.037(4) -0.010(2) -0.018(2) 0.003(3) C
C27 0.030(3) 0.034(4) 0.052(4) -0.010(3) -0.027(2) 0.003(3) C
C28 0.057(3) 0.049(4) 0.043(4) -0.024(3) -0.035(3) 0.002(3) C
C29 0.047(4) 0.033(4) 0.036(4) -0.013(3) -0.016(3) -0.014(3) C
C30 0.038(3) 0.025(3) 0.031(4) -0.012(2) -0.017(3) -0.001(3) C
C31 0.022(3) 0.028(3) 0.017(3) -0.011(2) -0.008(2) -0.001(3) C
C32 0.022(3) 0.025(3) 0.027(3) -0.009(2) -0.009(2) 0.007(3) C
C33 0.021(3) 0.042(4) 0.022(4) -0.008(3) -0.001(3) 0.003(3) C
C34 0.032(3) 0.054(4) 0.026(4) -0.032(2) -0.012(2) 0.018(3) C
C35 0.054(3) 0.038(3) 0.042(4) -0.036(2) -0.021(3) 0.010(3) C
C36 0.038(3) 0.034(3) 0.023(4) -0.022(2) -0.007(3) -0.003(3) C
C37 0.017(2) 0.022(3) 0.020(3) -0.004(2) -0.007(2) -0.001(3) C
C38 0.029(3) 0.038(4) 0.022(3) -0.017(2) -0.013(2) 0.006(3) C
C39 0.031(3) 0.028(3) 0.047(4) -0.017(2) -0.011(3) -0.003(3) C
C40 0.033(3) 0.056(4) 0.032(4) -0.019(3) -0.015(2) -0.006(3) C
C41 0.035(3) 0.061(5) 0.012(3) -0.018(3) -0.008(3) 0.003(3) C
C42 0.029(2) 0.033(3) 0.029(3) -0.020(2) -0.018(2) 0.008(3) C
C43 0.026(3) 0.029(3) 0.022(3) -0.017(2) -0.005(2) 0.002(3) C
C44 0.036(3) 0.037(4) 0.036(4) -0.015(3) -0.015(3) 0.010(3) C
C45 0.056(4) 0.051(4) 0.017(4) -0.025(3) -0.009(3) 0.004(3) C
C46 0.031(3) 0.055(4) 0.027(4) -0.022(3) 0.003(3) 0.001(4) C
C47 0.023(3) 0.074(6) 0.040(5) -0.015(3) -0.007(3) 0.011(4) C
C48 0.019(3) 0.058(5) 0.028(4) -0.012(3) -0.005(3) 0.017(4) C
C49 0.048(7) 0.25(2) 0.060(8) 0.00(1) -0.009(6) -0.02(1) C
C50 0.097(8) 0.058(8) 0.14(1) 0.000(7) -0.056(7) 0.013(8) C
CL1 0.116(3) 0.071(2) 0.107(3) -0.013(2) -0.019(2) 0.011(2) Cl
CL2 0.062(2) 0.130(3) 0.241(4) -0.013(2) 0.004(3) 0.110(2) Cl
CL3 0.131(4) 0.252(8) 0.289(8) -0.046(4) -0.090(4) -0.093(6) Cl
CL4 0.228(2) 0.178(2) 0.203(4) -0.160(1) -0.105(2) 0.045(3) Cl
C53 0.083(9) 0.072(8) 0.12(1) 0.030(7) 0.035(8) 0.045(7) C
CL5 0.074(1) 0.066(2) 0.170(2) -0.028(1) -0.074(1) 0.007(2) Cl

loop_
_atom_type_symbol
_atom_type_description
_atom_type_scat_dispersion_real
_atom_type_scat_dispersion_imag
_atom_type_scat_source
C ? 0.002 0.002 International_Tables_Vol_IV_Table_2.3.1
H ? 0.000 0.000 International_Tables_Vol_IV_Table_2.3.1
Br ? -0.374 2.456 International_Tables_Vol_IV_Table_2.3.1
Cl ? 0.132 0.159 International_Tables_Vol_IV_Table_2.3.1
N ? 0.004 0.003 International_Tables_Vol_IV_Table_2.3.1
Ni ? 0.285 1.113 International_Tables_Vol_IV_Table_2.3.1

loop_
_geom_angle_atom_site_label_1
_geom_angle_atom_site_label_2
_geom_angle_atom_site_label_3
_geom_angle
_geom_angle_site_symmetry_1
_geom_angle_site_symmetry_2
_geom_angle_site_symmetry_3
_geom_angle_publ_flag
N21 NI N22 90.1(2) . . . ?
N21 NI N23 169.8(3) . . . ?
N21 NI N24 90.5(2) . . . ?
N22 NI N23 91.3(2) . . . ?
N22 NI N24 168.7(3) . . . ?
N23 NI N24 90.0(2) . . . ?
C2 C1 C20 127.5(7) . . . ?
C2 C1 N21 108.6(6) . . . ?
C20 C1 N21 123.3(7) . . . ?
C1 C2 C3 107.3(6) . . . ?
C1 C2 BR1 127.3(6) . . . ?
C3 C2 BR1 125.2(6) . . . ?
C2 C3 C4 107.9(6) . . . ?
C2 C3 BR2 123.8(6) . . . ?
C4 C3 BR2 128.1(6) . . . ?
C3 C4 C5 126.8(7) . . . ?
C3 C4 N21 108.6(6) . . . ?
C5 C4 N21 123.9(6) . . . ?
C4 C5 C6 120.4(7) . . . ?
C4 C5 C25 121.3(6) . . . ?
C6 C5 C25 118.2(7) . . . ?
C5 C6 C7 125.1(7) . . . ?
C5 C6 N22 124.8(7) . . . ?
C7 C6 N22 109.9(6) . . . ?
C6 C7 C8 106.4(6) . . . ?
C6 C7 C21 130.0(7) . . . ?
C8 C7 C21 123.5(7) . . . ?
C7 C8 C9 107.7(7) . . . ?
C7 C8 C22 121.9(7) . . . ?
C9 C8 C22 130.4(7) . . . ?
C8 C9 C10 126.0(7) . . . ?
C8 C9 N22 108.8(6) . . . ?
C10 C9 N22 124.8(7) . . . ?
C9 C10 C11 121.7(7) . . . ?
C9 C10 C31 117.8(7) . . . ?
C11 C10 C31 120.4(6) . . . ?
C10 C11 C12 127.3(7) . . . ?
C10 C11 N23 123.2(6) . . . ?
C12 C11 N23 109.1(6) . . . ?
C11 C12 C13 107.7(6) . . . ?
C11 C12 BR3 128.2(5) . . . ?
C13 C12 BR3 123.7(6) . . . ?
C12 C13 C14 107.2(6) . . . ?
C12 C13 BR4 124.8(6) . . . ?
C14 C13 BR4 127.9(6) . . . ?
C13 C14 C15 127.8(7) . . . ?
C13 C14 N23 108.7(6) . . . ?
C15 C14 N23 122.8(6) . . . ?
C14 C15 C16 120.6(7) . . . ?
C14 C15 C37 122.0(6) . . . ?
C16 C15 C37 117.4(6) . . . ?
C15 C16 C17 126.0(7) . . . ?
C15 C16 N24 124.1(6) . . . ?
C17 C16 N24 109.3(6) . . . ?
C16 C17 C18 107.5(6) . . . ?
C16 C17 C23 129.0(7) . . . ?
C18 C17 C23 123.2(7) . . . ?
C17 C18 C19 107.3(6) . . . ?
C17 C18 C24 124.7(7) . . . ?
C19 C18 C24 128.0(6) . . . ?
C18 C19 C20 126.7(7) . . . ?
C18 C19 N24 108.7(6) . . . ?
C20 C19 N24 124.1(7) . . . ?
C1 C20 C19 121.7(7) . . . ?
C1 C20 C43 120.4(7) . . . ?
C19 C20 C43 117.7(7) . . . ?
NI N21 C1 126.5(5) . . . ?
NI N21 C4 126.1(5) . . . ?
C1 N21 C4 106.5(6) . . . ?
NI N22 C6 126.3(5) . . . ?
NI N22 C9 124.2(5) . . . ?
C6 N22 C9 106.7(6) . . . ?
NI N23 C11 126.1(5) . . . ?
NI N23 C14 126.6(5) . . . ?
C11 N23 C14 106.1(6) . . . ?
NI N24 C16 126.0(5) . . . ?
NI N24 C19 125.2(5) . . . ?
C16 N24 C19 106.7(6) . . . ?
C7 C21 N5 172.5(9) . . . ?
C8 C22 N6 172.5(8) . . . ?
C17 C23 N7 175.5(9) . . . ?
C18 C24 N8 172.7(9) . . . ?
C5 C25 C26 119.9(7) . . . ?
C5 C25 C30 121.8(7) . . . ?
C26 C25 C30 118.2(7) . . . ?
C25 C26 C27 120.9(7) . . . ?
C26 C27 C28 119.9(8) . . . ?
C27 C28 C29 120.5(8) . . . ?
C28 C29 C30 120.4(8) . . . ?
C25 C30 C29 120.0(8) . . . ?
C10 C31 C32 121.2(7) . . . ?
C10 C31 C36 118.8(7) . . . ?
C32 C31 C36 119.9(7) . . . ?
C31 C32 C33 120.6(8) . . . ?
C32 C33 C34 119.2(8) . . . ?
C33 C34 C35 121.0(7) . . . ?
C34 C35 C36 119.5(8) . . . ?
C31 C36 C35 119.8(7) . . . ?
C15 C37 C38 119.6(7) . . . ?
C15 C37 C42 120.5(7) . . . ?
C38 C37 C42 119.8(7) . . . ?
C37 C38 C39 118.0(7) . . . ?
C38 C39 C40 120.9(8) . . . ?
C39 C40 C41 120.2(8) . . . ?
C40 C41 C42 120.6(8) . . . ?
C37 C42 C41 120.4(8) . . . ?
C20 C43 C44 123.1(7) . . . ?
C20 C43 C48 118.0(7) . . . ?
C44 C43 C48 119.0(7) . . . ?
C43 C44 C45 120.5(8) . . . ?
C44 C45 C46 119.9(8) . . . ?
C45 C46 C47 119.6(8) . . . ?
C46 C47 C48 121.3(9) . . . ?
C43 C48 C47 119.7(8) . . . ?
C50 C49 CL1 106(1) . . . ?
C49 C50 CL2 111(1) . . . ?
C52 C51 CL3 109(2) . . . ?
C51 C52 CL4 121(1) . . . ?
C53 C53 CL5 96(2) . 2_656 . ?

loop_
_geom_bond_atom_site_label_1
_geom_bond_atom_site_label_2
_geom_bond_distance
_geom_bond_site_symmetry_1
_geom_bond_site_symmetry_2
_geom_bond_publ_flag
NI N21 1.928(6) . . ?
NI N22 1.911(6) . . ?
NI N23 1.929(6) . . ?
NI N24 1.911(6) . . ?
C1 C2 1.46(1) . . ?
C1 C20 1.37(1) . . ?
C1 N21 1.381(9) . . ?
C2 C3 1.34(1) . . ?
C2 BR1 1.876(7) . . ?
C3 C4 1.44(1) . . ?
C3 BR2 1.869(7) . . ?
C4 C5 1.37(1) . . ?
C4 N21 1.386(9) . . ?
C5 C6 1.39(1) . . ?
C5 C25 1.48(1) . . ?
C6 C7 1.45(1) . . ?
C6 N22 1.371(9) . . ?
C7 C8 1.37(1) . . ?
C7 C21 1.44(1) . . ?
C8 C9 1.44(1) . . ?
C8 C22 1.44(1) . . ?
C9 C10 1.38(1) . . ?
C9 N22 1.390(9) . . ?
C10 C11 1.38(1) . . ?
C10 C31 1.50(1) . . ?
C11 C12 1.45(1) . . ?
C11 N23 1.381(9) . . ?
C12 C13 1.34(1) . . ?
C12 BR3 1.873(7) . . ?
C13 C14 1.45(1) . . ?
C13 BR4 1.864(7) . . ?
C14 C15 1.39(1) . . ?
C14 N23 1.393(9) . . ?
C15 C16 1.39(1) . . ?
C15 C37 1.50(1) . . ?
C16 C17 1.43(1) . . ?
C16 N24 1.385(9) . . ?
C17 C18 1.37(1) . . ?
C17 C23 1.47(1) . . ?
C18 C19 1.44(1) . . ?
C18 C24 1.48(1) . . ?
C19 C20 1.38(1) . . ?
C19 N24 1.388(9) . . ?
C20 C43 1.50(1) . . ?
C21 N5 1.07(1) . . ?
C22 N6 1.08(1) . . ?
C23 N7 1.06(1) . . ?
C24 N8 1.05(1) . . ?
C25 C26 1.39(1) . . ?
C25 C30 1.39(1) . . ?
C26 C27 1.36(1) . . ?
C27 C28 1.37(1) . . ?
C28 C29 1.35(1) . . ?
C29 C30 1.38(1) . . ?
C31 C32 1.38(1) . . ?
C31 C36 1.40(1) . . ?
C32 C33 1.39(1) . . ?
C33 C34 1.39(1) . . ?
C34 C35 1.38(1) . . ?
C35 C36 1.39(1) . . ?
C37 C38 1.40(1) . . ?
C37 C42 1.38(1) . . ?
C38 C39 1.40(1) . . ?
C39 C40 1.37(1) . . ?
C40 C41 1.35(1) . . ?
C41 C42 1.38(1) . . ?
C43 C44 1.38(1) . . ?
C43 C48 1.37(1) . . ?
C44 C45 1.37(1) . . ?
C45 C46 1.36(1) . . ?
C46 C47 1.36(1) . . ?
C47 C48 1.36(1) . . ?
C49 C50 1.58(3) . . ?
C49 CL1 1.72(2) . . ?
C50 CL2 1.76(2) . . ?
C51 C52 1.25(3) . . ?
C51 CL3 1.57(3) . . ?
C52 CL4 1.87(2) . . ?
C53 C53 1.27(3) . 2_656 ?
C53 CL5 1.97(2) . . ?

loop_
_geom_contact_atom_site_label_1
_geom_contact_atom_site_label_2
_geom_contact_distance
_geom_contact_site_symmetry_1
_geom_contact_site_symmetry_2
_geom_contact_publ_flag
? ? ? ? ? ?
